data_4512107
loop_
_publ_author_name
'Komornicka, Dorota'
'Wo\/lcyrz, Marek'
'Pietraszko, Adam'

_publ_section_title
;
 Polymorphism and Polytypism of \a-LiNH4SO4Crystals. Monte Carlo Modeling
 Based on X-ray Diffuse Scattering
;
_journal_issue 11
_journal_name_full 'Crystal Growth &amp; Design'
_journal_page_first 5784
_journal_paper_doi 10.1021/cg501044n
_journal_volume 14
_journal_year 2014
_chemical_formula_sum 'H4 Li N O4 S'
_chemical_formula_weight 121.04
_chemical_name_systematic
; 
 ? 
;
_space_group_IT_number 29
_symmetry_cell_setting orthorhombic
_symmetry_space_group_name_Hall 'P 2c -2ac'
_symmetry_space_group_name_H-M 'P c a 21'
_atom_sites_solution_hydrogens geom
_atom_sites_solution_primary direct
_atom_sites_solution_secondary difmap
_audit_creation_method SHELXL-2013
_cell_angle_alpha 90.00
_cell_angle_beta 90.00
_cell_angle_gamma 90.00
_cell_formula_units_Z 8
_cell_length_a 10.179(2)
_cell_length_b 4.9461(10)
_cell_length_c 17.042(3)
_cell_measurement_temperature 120.0(2)
_cell_volume 858.0(3)
_computing_cell_refinement 'CRYSALIS v.171.33.42'
_computing_data_collection 'CRYSALIS v.171.33.42'
_computing_data_reduction 'CRYSALIS v.171.33.42'
_computing_molecular_graphics 'Diamond 3.2'
_computing_structure_refinement 'SHELXL-97 (Sheldrick, 1997)'
_computing_structure_solution 'SHELXS-97 (Sheldrick, 1990)'
_diffrn_ambient_temperature 120.0(2)
_diffrn_measured_fraction_theta_full 0.956
_diffrn_measured_fraction_theta_max 0.956
_diffrn_measurement_device_type KM4CCD
_diffrn_measurement_method CCD
_diffrn_radiation_monochromator graphite
_diffrn_radiation_source 'fine-focus sealed tube'
_diffrn_radiation_type MoK\a
_diffrn_radiation_wavelength 0.71073
_diffrn_reflns_av_R_equivalents 0.0249
_diffrn_reflns_av_sigmaI/netI 0.0150
_diffrn_reflns_limit_h_max 10
_diffrn_reflns_limit_h_min -14
_diffrn_reflns_limit_k_max 6
_diffrn_reflns_limit_k_min -6
_diffrn_reflns_limit_l_max 23
_diffrn_reflns_limit_l_min -20
_diffrn_reflns_number 9044
_diffrn_reflns_theta_full 29.55
_diffrn_reflns_theta_max 29.55
_diffrn_reflns_theta_min 4.58
_exptl_absorpt_coefficient_mu 0.640
_exptl_absorpt_correction_T_max 1.0943
_exptl_absorpt_correction_T_min 0.8932
_exptl_absorpt_correction_type numerical
_exptl_absorpt_process_details 'CRYSALIS v.171.33.42'
_exptl_crystal_colour COLORLESS
_exptl_crystal_density_diffrn 1.874
_exptl_crystal_density_method 'not measured'
_exptl_crystal_description UNSHAPED
_exptl_crystal_F_000 496
_exptl_crystal_size_max 0.35
_exptl_crystal_size_mid 0.31
_exptl_crystal_size_min 0.24
_refine_diff_density_max 0.707
_refine_diff_density_min -0.479
_refine_diff_density_rms 0.081
_refine_ls_abs_structure_details 'Flack H D (1983), Acta Cryst. A39, 876-881'
_refine_ls_abs_structure_Flack -0.05(12)
_refine_ls_extinction_method none
_refine_ls_goodness_of_fit_ref 1.156
_refine_ls_hydrogen_treatment mixed
_refine_ls_matrix_type full
_refine_ls_number_parameters 127
_refine_ls_number_reflns 2172
_refine_ls_number_restraints 1
_refine_ls_restrained_S_all 1.156
_refine_ls_R_factor_all 0.0347
_refine_ls_R_factor_gt 0.0320
_refine_ls_shift/su_max 0.088
_refine_ls_shift/su_mean 0.060
_refine_ls_structure_factor_coef Fsqd
_refine_ls_weighting_details 'calc w=1/[\s^2^(Fo^2^)+(0.0250P)^2^+1.2500P] where P=(Fo^2^+2Fc^2^)/3'
_refine_ls_weighting_scheme calc
_refine_ls_wR_factor_gt 0.0750
_refine_ls_wR_factor_ref 0.0762
_reflns_number_gt 2037
_reflns_number_total 2172
_reflns_threshold_expression >2sigma(I)
_cod_data_source_file cg501044n_si_001.cif
_cod_data_source_block LAS_F_120K
_cod_depositor_comments
;
The following automatic conversions were performed:

'_exptl_absorpt_correction_type' value 'NUMERICAL' changed to
'numerical' according to
/home/saulius/struct/COD-crude-data--automatic-downloads/rss-feeds/ACS/lib/dictionaries/cif_core.dic
dictionary named 'cif_core.dic' version 2.4.2 from 2011-04-26.

Automatic conversion script
Id: cif_fix_values 2827 2014-09-09 07:05:25Z andrius 

 Adding full bibliography for 4512107--4512110.cif.
;
_cod_database_code 4512107
_shelxl_version_number 2013-2

loop_
_symmetry_equiv_pos_as_xyz
'x, y, z'
'-x, -y, z+1/2'
'x+1/2, -y, z'
'-x+1/2, y, z+1/2'

loop_
_atom_site_label
_atom_site_type_symbol
_atom_site_fract_x
_atom_site_fract_y
_atom_site_fract_z
_atom_site_U_iso_or_equiv
_atom_site_adp_type
_atom_site_occupancy
_atom_site_symmetry_multiplicity
_atom_site_calc_flag
S1 S 0.274495(16) 0.95678(3) -0.097722(8) 0.00923(3) Uani 1 1 d
S2 S 0.476087(16) 0.54263(3) 0.099411(8) 0.00910(4) Uani 1 1 d
O1 O 0.26780(6) 0.65855(11) -0.08892(3) 0.01845(14) Uani 1 1 d
O2 O 0.19969(5) 0.08311(11) -0.03280(3) 0.01455(13) Uani 1 1 d
O3 O 0.21869(6) 0.03283(13) -0.17309(3) 0.02016(15) Uani 1 1 d
O4 O 0.41311(5) 0.03950(12) -0.09197(3) 0.01699(13) Uani 1 1 d
O5 O 0.48478(5) 0.84016(11) 0.09086(4) 0.01790(13) Uani 1 1 d
O6 O 0.05288(5) 0.58272(11) 0.03494(3) 0.01379(13) Uani 1 1 d
O7 O 0.03183(6) 0.53389(14) 0.17576(3) 0.02047(16) Uani 1 1 d
O8 O 0.33736(5) 0.46172(11) 0.09468(3) 0.01547(13) Uani 1 1 d
N1 N 0.21897(6) 0.97776(14) 0.16927(4) 0.01263(15) Uani 1 1 d
N2 N 0.02238(7) 0.47761(15) -0.16389(4) 0.01693(17) Uani 1 1 d
Li1 Li 0.02447(15) 0.9512(3) -0.00019(8) 0.0185(3) Uani 1 1 d
Li2 Li 0.22374(12) 0.4544(3) 0.00319(8) 0.0138(3) Uani 1 1 d
H11 H 0.2263 0.9924 0.2251 0.050 Uiso 1 1 d
H12 H 0.1425 0.0578 0.1484 0.050 Uiso 1 1 d
H13 H 0.2766 0.0890 0.1428 0.050 Uiso 1 1 d
H14 H 0.2383 0.7989 0.1573 0.050 Uiso 1 1 d
H21 H 0.0095 0.4865 -0.2191 0.050 Uiso 1 1 d
H22 H 0.0963 0.5670 -0.1482 0.050 Uiso 1 1 d
H23 H 0.0071 0.3038 -0.1448 0.050 Uiso 1 1 d
H24 H 0.4612 0.4007 -0.1395 0.050 Uiso 1 1 d

loop_
_atom_site_aniso_label
_atom_site_aniso_U_11
_atom_site_aniso_U_22
_atom_site_aniso_U_33
_atom_site_aniso_U_23
_atom_site_aniso_U_13
_atom_site_aniso_U_12
S1 0.00892(6) 0.00877(6) 0.01000(6) -0.00126(6) 0.00060(6) -0.00335(6)
S2 0.00874(6) 0.00900(6) 0.00955(6) 0.00056(7) 0.00063(6) 0.00303(6)
O1 0.0236(2) 0.0093(2) 0.0225(3) -0.0014(2) 0.0061(2) 0.0002(2)
O2 0.0136(2) 0.0132(2) 0.0169(2) -0.0025(2) 0.0035(2) -0.0008(2)
O3 0.0195(3) 0.0281(3) 0.0129(2) -0.0010(2) -0.0015(2) 0.0089(2)
O4 0.0123(2) 0.0205(3) 0.0182(2) -0.0024(2) 0.0008(2) 0.0001(2)
O5 0.0231(2) 0.0096(2) 0.0209(2) 0.0006(2) 0.0057(2) -0.0019(2)
O6 0.0124(2) 0.0115(2) 0.0174(2) 0.0036(2) 0.00368(19) 0.0006(2)
O7 0.0206(3) 0.0264(3) 0.0145(2) -0.0020(2) -0.0013(2) -0.0036(3)
O8 0.0115(2) 0.0181(2) 0.0168(2) 0.0011(2) 0.0004(2) -0.0051(2)
N1 0.0090(2) 0.0160(3) 0.0129(3) 0.0040(2) 0.0020(2) -0.0049(2)
N2 0.0177(3) 0.0161(3) 0.0169(3) 0.0033(3) -0.0019(3) -0.0061(3)
Li1 0.0243(6) 0.0126(6) 0.0185(6) 0.0030(5) 0.0034(5) -0.0064(6)
Li2 0.0071(5) 0.0184(6) 0.0159(6) 0.0021(5) -0.0012(5) -0.0071(5)

loop_
_atom_type_symbol
_atom_type_description
_atom_type_scat_dispersion_real
_atom_type_scat_dispersion_imag
_atom_type_scat_source
S S 0.1246 0.1234 'International Tables Vol C Tables 4.2.6.8 and 6.1.1.4'
O O 0.0106 0.0060 'International Tables Vol C Tables 4.2.6.8 and 6.1.1.4'
N N 0.0061 0.0033 'International Tables Vol C Tables 4.2.6.8 and 6.1.1.4'
Li Li -0.0003 0.0001 'International Tables Vol C Tables 4.2.6.8 and 6.1.1.4'
H H 0.0000 0.0000 'International Tables Vol C Tables 4.2.6.8 and 6.1.1.4'

loop_
_geom_angle_atom_site_label_1
_geom_angle_atom_site_label_2
_geom_angle_atom_site_label_3
_geom_angle
_geom_angle_site_symmetry_1
_geom_angle_site_symmetry_3
O3 S1 O4 111.18(3) 1_565 1_565
O3 S1 O2 110.48(4) 1_565 1_565
O4 S1 O2 109.00(3) 1_565 1_565
O3 S1 O1 109.18(4) 1_565 .
O4 S1 O1 108.27(3) 1_565 .
O2 S1 O1 108.67(3) 1_565 .
O3 S1 Li2 102.91(4) 1_565 1_565
O4 S1 Li2 84.28(3) 1_565 1_565
O2 S1 Li2 31.84(3) 1_565 1_565
O1 S1 Li2 137.56(4) . 1_565
O3 S1 Li1 99.11(4) 1_565 .
O4 S1 Li1 140.21(4) 1_565 .
O2 S1 Li1 33.39(3) 1_565 .
O1 S1 Li1 84.10(3) . .
Li2 S1 Li1 63.68(4) 1_565 .
O7 S2 O8 110.46(3) 3_565 .
O7 S2 O5 108.66(4) 3_565 .
O8 S2 O5 108.81(3) . .
O7 S2 O6 110.16(4) 3_565 3_565
O8 S2 O6 110.59(3) . 3_565
O5 S2 O6 108.10(3) . 3_565
O7 S2 Li1 103.11(4) 3_565 3_565
O8 S2 Li1 84.57(4) . 3_565
O5 S2 Li1 137.70(4) . 3_565
O6 S2 Li1 32.73(3) 3_565 3_565
O7 S2 Li2 99.23(4) 3_565 3_565
O8 S2 Li2 140.96(4) . 3_565
O5 S2 Li2 83.77(4) . 3_565
O6 S2 Li2 32.53(3) 3_565 3_565
Li1 S2 Li2 63.90(4) 3_565 3_565
S1 O1 Li2 128.04(5) . .
S1 O2 Li2 124.56(5) 1_545 .
S1 O2 Li1 122.28(5) 1_545 1_545
Li2 O2 Li1 109.57(6) . 1_545
S1 O4 Li1 128.51(6) 1_545 3_565
S2 O5 Li1 129.07(6) . 3_575
S2 O6 Li2 123.03(5) 3_465 .
S2 O6 Li1 122.85(5) 3_465 .
Li2 O6 Li1 110.91(7) . .
S2 O8 Li2 128.41(5) . .
H11 N1 H14 105.9 . .
H21 N2 H22 112.5 . .
H21 N2 H23 111.4 . .
H22 N2 H23 118.8 . .
O5 Li1 O4 121.44(8) 3_475 3_465
O5 Li1 O6 106.79(7) 3_475 .
O4 Li1 O6 111.07(7) 3_465 .
O5 Li1 O2 103.96(7) 3_475 1_565
O4 Li1 O2 107.07(7) 3_465 1_565
O6 Li1 O2 105.19(7) . 1_565
O5 Li1 S2 86.89(5) 3_475 3_465
O4 Li1 S2 112.28(6) 3_465 3_465
O6 Li1 S2 24.43(3) . 3_465
O2 Li1 S2 124.92(6) 1_565 3_465
O5 Li1 S1 128.13(7) 3_475 .
O4 Li1 S1 92.77(5) 3_465 .
O6 Li1 S1 93.01(6) . .
O2 Li1 S1 24.33(3) 1_565 .
S2 Li1 S1 116.87(5) 3_465 .
O5 Li1 Li2 122.51(7) 3_475 .
O4 Li1 Li2 113.97(6) 3_465 .
O6 Li1 Li2 34.43(4) . .
O2 Li1 Li2 71.68(5) 1_565 .
S2 Li1 Li2 57.93(4) 3_465 .
S1 Li1 Li2 58.94(4) . .
O5 Li1 Li2 72.53(5) 3_475 1_565
O4 Li1 Li2 111.51(6) 3_465 1_565
O6 Li1 Li2 128.94(7) . 1_565
O2 Li1 Li2 34.94(4) 1_565 1_565
S2 Li1 Li2 136.14(5) 3_465 1_565
S1 Li1 Li2 58.26(4) . 1_565
Li2 Li1 Li2 101.26(6) . 1_565
O1 Li2 O6 105.49(7) . .
O1 Li2 O8 120.51(7) . .
O6 Li2 O8 107.80(7) . .
O1 Li2 O2 105.50(7) . .
O6 Li2 O2 106.54(7) . .
O8 Li2 O2 110.16(7) . .
O1 Li2 S2 129.73(6) . 3_465
O6 Li2 S2 24.44(3) . 3_465
O8 Li2 S2 93.52(5) . 3_465
O2 Li2 S2 94.06(5) . 3_465
O1 Li2 S1 85.63(5) . 1_545
O6 Li2 S1 125.25(6) . 1_545
O8 Li2 S1 111.55(6) . 1_545
O2 Li2 S1 23.60(3) . 1_545
S2 Li2 S1 116.99(4) 3_465 1_545
O1 Li2 Li1 74.23(5) . .
O6 Li2 Li1 34.66(4) . .
O8 Li2 Li1 112.29(6) . .
O2 Li2 Li1 129.80(6) . .
S2 Li2 Li1 58.17(3) 3_465 .
S1 Li2 Li1 136.11(5) 1_545 .
O1 Li2 Li1 122.72(6) . 1_545
O6 Li2 Li1 71.97(5) . 1_545
O8 Li2 Li1 113.90(6) . 1_545
O2 Li2 Li1 35.49(4) . 1_545
S2 Li2 Li1 58.94(3) 3_465 1_545
S1 Li2 Li1 58.05(4) 1_545 1_545
Li1 Li2 Li1 101.26(6) . 1_545

loop_
_geom_bond_atom_site_label_1
_geom_bond_atom_site_label_2
_geom_bond_distance
_geom_bond_site_symmetry_2
S1 O3 1.4540(6) 1_565
S1 O4 1.4723(6) 1_565
S1 O2 1.4813(6) 1_565
S1 O1 1.4843(6) .
S1 Li2 3.0467(14) 1_565
S1 Li1 3.0397(15) .
S2 O7 1.4691(6) 3_565
S2 O8 1.4699(6) .
S2 O5 1.4814(6) .
S2 O6 1.4840(6) 3_565
S2 Li1 3.0150(15) 3_565
S2 Li2 3.0072(14) 3_565
O1 Li2 1.9195(15) .
O2 S1 1.4813(6) 1_545
O2 Li2 1.9516(15) .
O2 Li1 1.9787(16) 1_545
O3 S1 1.4540(6) 1_545
O4 S1 1.4723(6) 1_545
O4 Li1 1.9322(16) 3_565
O5 Li1 1.9067(15) 3_575
O6 S2 1.4840(6) 3_465
O6 Li2 1.9287(14) .
O6 Li1 1.9402(15) .
O7 S2 1.4691(6) 3_465
O8 Li2 1.9416(14) .
N1 H11 0.9572 .
N1 H14 0.9289 .
N2 H21 0.9513 .
N2 H22 0.9124 .
N2 H23 0.9324 .
Li1 O5 1.9067(15) 3_475
Li1 O4 1.9322(16) 3_465
Li1 O2 1.9787(16) 1_565
Li1 S2 3.0150(15) 3_465
Li1 Li2 3.187(2) .
Li1 Li2 3.211(2) 1_565
Li2 S2 3.0072(14) 3_465
Li2 S1 3.0467(14) 1_545
Li2 Li1 3.211(2) 1_545

loop_
_geom_hbond_atom_site_label_D
_geom_hbond_atom_site_label_H
_geom_hbond_atom_site_label_A
_geom_hbond_distance_DH
_geom_hbond_distance_HA
_geom_hbond_distance_DA
_geom_hbond_angle_DHA
_geom_hbond_site_symmetry_A
N1 H11 S1 0.96 3.02 3.9728(10) 171.0 4
N1 H11 O3 0.96 1.83 2.7737(10) 166.5 4_565
N1 H14 S2 0.93 2.91 3.5914(8) 131.8 .
N1 H14 S2 0.93 3.31 3.7623(8) 112.4 3_465
N1 H14 O6 0.93 3.01 3.4520(9) 111.0 .
N1 H14 O8 0.93 2.22 3.0956(10) 156.4 .
N2 H21 S2 0.95 3.11 4.0467(11) 169.1 4_554
N2 H21 O7 0.95 1.84 2.7885(11) 172.2 2_564
N2 H22 S1 0.91 2.78 3.6706(9) 164.4 .
N2 H22 O1 0.91 2.07 2.9450(10) 161.0 .
N2 H22 O3 0.91 2.65 3.3998(11) 139.5 1_565
N2 H23 S1 0.93 3.32 3.8070(9) 115.1 1_545
N2 H23 S1 0.93 2.81 3.5006(9) 131.5 3_465
N2 H23 O2 0.93 2.95 3.4720(10) 117.2 .
N2 H23 O4 0.93 2.15 3.0465(10) 161.8 3_455
